data_7153187
loop_
_publ_author_name
'Gerten, Anthony L.'
'Slade, Michael C.'
'Pugh, Kelsie M.'
'Stanley, Levi M.'

_publ_section_title
;
 Catalytic, enantioselective 1,3-dipolar cycloadditions of nitrile imines
 with methyleneindolinones.
;
_journal_issue 45
_journal_name_full 'Organic &amp; biomolecular chemistry'
_journal_page_first 7834
_journal_page_last 7837
_journal_paper_doi 10.1039/c3ob41815d
_journal_volume 11
_journal_year 2013
_chemical_formula_moiety '(C39 H35 Br2 N3 O4) 2 (C2 H6O)'
_chemical_formula_sum 'C39 H35 Br2 N3 O4'
_chemical_formula_weight 769.52
_space_group_IT_number 14
_symmetry_cell_setting monoclinic
_symmetry_space_group_name_Hall '-P 2yn'
_symmetry_space_group_name_H-M 'P 1 21/n 1'
_atom_sites_solution_hydrogens geom
_atom_sites_solution_primary direct
_atom_sites_solution_secondary difmap
_audit_creation_method 'APEX2 v2013.2-0'
_cell_angle_alpha 90
_cell_angle_beta 110.181(3)
_cell_angle_gamma 90
_cell_formula_units_Z 4
_cell_length_a 13.458(3)
_cell_length_b 15.458(3)
_cell_length_c 18.938(4)
_cell_measurement_reflns_used 3841
_cell_measurement_temperature 173.(2)
_cell_measurement_theta_max 22.5148
_cell_measurement_theta_min 2.2775
_cell_volume 3697.9(13)
_computing_cell_refinement 'SAINT V7.66A (Bruker AXS, 2009)'
_computing_data_collection 'APEX2 Suite (Bruker AXS, 2009)'
_computing_data_reduction 'SAINT V7.66A (Bruker AXS, 2009)'
_computing_molecular_graphics 'XSHELL (Bruker AXS, 2007)'
_computing_publication_material 'APEX2 Suite (Bruker AXS, 2009)'
_computing_structure_refinement 'SHELXL-97 (Sheldrick, 2008)'
_computing_structure_solution 'SHELXS-97 (Sheldrick, 2008)'
_diffrn_ambient_temperature 173.(2)
_diffrn_detector_area_resol_mean 8.3333
_diffrn_measured_fraction_theta_full 0.997
_diffrn_measured_fraction_theta_max 0.997
_diffrn_measurement_device_type ' BRUKER APEX2 CCD Diffractometer'
_diffrn_measurement_method '\w scan'
_diffrn_radiation_type MoK\a
_diffrn_radiation_wavelength 0.71073
_diffrn_reflns_av_R_equivalents 0.0661
_diffrn_reflns_av_sigmaI/netI 0.0618
_diffrn_reflns_limit_h_max 15
_diffrn_reflns_limit_h_min -15
_diffrn_reflns_limit_k_max 18
_diffrn_reflns_limit_k_min -18
_diffrn_reflns_limit_l_max 22
_diffrn_reflns_limit_l_min -22
_diffrn_reflns_number 28783
_diffrn_reflns_theta_full 24.83
_diffrn_reflns_theta_max 24.83
_diffrn_reflns_theta_min 1.62
_exptl_absorpt_coefficient_mu 2.235
_exptl_absorpt_correction_T_max 0.84
_exptl_absorpt_correction_T_min 0.65
_exptl_absorpt_correction_type multi-scan
_exptl_absorpt_process_details 'SADABS V2012/1 (Bruker AXS Inc.)'
_exptl_crystal_colour yellow
_exptl_crystal_density_diffrn 1.382
_exptl_crystal_density_method 'not measured'
_exptl_crystal_description plate
_exptl_crystal_F_000 1568
_exptl_crystal_size_max 0.16
_exptl_crystal_size_mid 0.16
_exptl_crystal_size_min 0.08
_platon_squeeze_details
;
SQUEEZE indicates 206 unaccounted electrons in a vois per
cell which is in a good accordance with 2 EtOH solvent 
molecules per titles molecule. This solvent molecules
were included to final content of the cell to obtain
actual metric information
;
_refine_diff_density_max 1.798
_refine_diff_density_min -0.510
_refine_ls_extinction_method none
_refine_ls_goodness_of_fit_ref 1.060
_refine_ls_hydrogen_treatment constr
_refine_ls_matrix_type full
_refine_ls_number_parameters 379
_refine_ls_number_reflns 6364
_refine_ls_number_restraints 0
_refine_ls_restrained_S_all 1.060
_refine_ls_R_factor_all 0.1030
_refine_ls_R_factor_gt 0.0661
_refine_ls_shift/su_max 0.000
_refine_ls_shift/su_mean 0.000
_refine_ls_structure_factor_coef Fsqd
_refine_ls_weighting_details 'calc w=1/[\s^2^(Fo^2^)+(0.1437P)^2^+1.0852P] where P=(Fo^2^+2Fc^2^)/3'
_refine_ls_weighting_scheme calc
_refine_ls_wR_factor_gt 0.2089
_refine_ls_wR_factor_ref 0.2335
_reflns_number_gt 4020
_reflns_number_total 6364
_reflns_threshold_expression >2sigma(I)
_cod_data_source_file c3ob41815d.txt
_cod_data_source_block I
_cod_original_cell_volume 3697.9(12)
_cod_database_code 7153187

loop_
_symmetry_equiv_pos_as_xyz
'x, y, z'
'-x+1/2, y+1/2, -z+1/2'
'-x, -y, -z'
'x-1/2, -y-1/2, z-1/2'

loop_
_atom_site_type_symbol
_atom_site_label
_atom_site_fract_x
_atom_site_fract_y
_atom_site_fract_z
_atom_site_U_iso_or_equiv
_atom_site_adp_type
_atom_site_calc_flag
_atom_site_refinement_flags
_atom_site_occupancy
Br Br1 0.19972(6) 0.84460(5) 0.03045(3) 0.0592(3) Uani d . 1
Br Br2 0.06585(8) 0.77472(7) 0.66330(5) 0.0831(4) Uani d . 1
C C1 0.4159(4) 0.8398(3) 0.4983(3) 0.0239(12) Uani d . 1
C C2 0.3401(4) 0.8204(3) 0.4172(3) 0.0221(11) Uani d . 1
C C3 0.2870(4) 0.9048(3) 0.3919(3) 0.0250(12) Uani d . 1
C C4 0.2071(4) 0.9279(4) 0.3251(3) 0.0322(13) Uani d . 1
H H4 0.1805 0.8875 0.2852 0.039 Uiso calc R 1
C C5 0.1674(5) 1.0121(4) 0.3187(3) 0.0352(14) Uani d . 1
H H5 0.1134 1.0295 0.2735 0.042 Uiso calc R 1
C C6 0.2049(5) 1.0699(4) 0.3764(3) 0.0402(15) Uani d . 1
H H6 0.1764 1.1268 0.37 0.048 Uiso calc R 1
C C7 0.2837(5) 1.0486(4) 0.4445(3) 0.0364(14) Uani d . 1
H H7 0.309 1.0891 0.4845 0.044 Uiso calc R 1
C C8 0.3226(4) 0.9651(3) 0.4504(3) 0.0265(12) Uani d . 1
C C9 0.4497(4) 0.9678(4) 0.5835(3) 0.0268(12) Uani d . 1
C C10 0.4769(4) 0.9163(4) 0.6528(3) 0.0301(13) Uani d . 1
C C11 0.5664(4) 0.9378(4) 0.7135(3) 0.0356(14) Uani d . 1
H H11 0.614 0.9803 0.7078 0.043 Uiso calc R 1
C C12 0.5865(6) 0.8969(5) 0.7828(4) 0.054(2) Uani d . 1
H H12 0.6467 0.9129 0.8246 0.065 Uiso calc R 1
C C13 0.5185(6) 0.8328(5) 0.7908(4) 0.058(2) Uani d . 1
H H13 0.5338 0.8041 0.8377 0.069 Uiso calc R 1
C C14 0.4301(6) 0.8109(5) 0.7318(4) 0.0557(19) Uani d . 1
H H14 0.3834 0.7676 0.7377 0.067 Uiso calc R 1
C C15 0.4088(5) 0.8526(4) 0.6625(3) 0.0414(15) Uani d . 1
H H15 0.3472 0.8374 0.6215 0.05 Uiso calc R 1
C C16 0.2205(4) 0.7524(4) 0.4782(3) 0.0287(13) Uani d . 1
C C17 0.1499(5) 0.8195(4) 0.4765(3) 0.0339(14) Uani d . 1
H H17 0.1328 0.8613 0.4374 0.041 Uiso calc R 1
C C18 0.1058(5) 0.8247(4) 0.5315(4) 0.0446(16) Uani d . 1
H H18 0.059 0.8711 0.5306 0.054 Uiso calc R 1
C C19 0.1274(5) 0.7647(4) 0.5875(4) 0.0431(16) Uani d . 1
C C20 0.1931(5) 0.6966(5) 0.5893(4) 0.0521(18) Uani d . 1
H H20 0.2062 0.6538 0.6275 0.063 Uiso calc R 1
C C21 0.2405(5) 0.6903(4) 0.5350(3) 0.0408(15) Uani d . 1
H H21 0.2868 0.6434 0.5364 0.049 Uiso calc R 1
C C22 0.4382(5) 0.5263(4) 0.3974(3) 0.0395(15) Uani d . 1
H H22 0.3856 0.5149 0.4192 0.047 Uiso calc R 1
C C23 0.4983(6) 0.4588(4) 0.3857(4) 0.0488(18) Uani d . 1
H H23 0.488 0.4015 0.4 0.059 Uiso calc R 1
C C24 0.5727(6) 0.4754(5) 0.3532(4) 0.055(2) Uani d . 1
H H24 0.6123 0.4289 0.3435 0.067 Uiso calc R 1
C C25 0.5913(5) 0.5596(4) 0.3339(3) 0.0428(16) Uani d . 1
H H25 0.6441 0.5707 0.3123 0.051 Uiso calc R 1
C C26 0.5313(5) 0.6265(4) 0.3470(3) 0.0354(14) Uani d . 1
H H26 0.5435 0.6841 0.3345 0.042 Uiso calc R 1
C C27 0.4539(4) 0.6105(4) 0.3779(3) 0.0306(13) Uani d . 1
C C28 0.3912(4) 0.6818(3) 0.3919(3) 0.0269(12) Uani d . 1
C C29 0.4018(4) 0.7757(3) 0.3712(3) 0.0251(12) Uani d . 1
H H29 0.4778 0.7938 0.3904 0.03 Uiso calc R 1
C C30 0.3546(4) 0.7899(3) 0.2879(3) 0.0262(12) Uani d . 1
C C31 0.2611(5) 0.7494(4) 0.2449(3) 0.0329(14) Uani d . 1
H H31 0.2281 0.7098 0.2682 0.039 Uiso calc R 1
C C32 0.2151(5) 0.7658(4) 0.1688(3) 0.0348(14) Uani d . 1
H H32 0.1509 0.7381 0.1401 0.042 Uiso calc R 1
C C33 0.2629(5) 0.8220(4) 0.1354(3) 0.0345(14) Uani d . 1
C C34 0.3570(5) 0.8622(4) 0.1755(3) 0.0373(15) Uani d . 1
H H34 0.3898 0.901 0.1514 0.045 Uiso calc R 1
C C35 0.4030(4) 0.8449(4) 0.2520(3) 0.0299(13) Uani d . 1
H H35 0.4686 0.8712 0.28 0.036 Uiso calc R 1
N N1 0.3961(3) 0.9250(3) 0.5155(2) 0.0250(10) Uani d . 1
N N2 0.2679(4) 0.7482(3) 0.4217(2) 0.0270(10) Uani d . 1
N N3 0.3171(4) 0.6687(3) 0.4190(2) 0.0287(11) Uani d . 1
O O1 0.4803(3) 0.7920(2) 0.5378(2) 0.0346(10) Uani d . 1
O O2 0.4649(3) 1.0442(3) 0.5836(2) 0.0373(10) Uani d . 1

loop_
_atom_site_aniso_label
_atom_site_aniso_U_11
_atom_site_aniso_U_22
_atom_site_aniso_U_33
_atom_site_aniso_U_12
_atom_site_aniso_U_13
_atom_site_aniso_U_23
Br1 0.0712(6) 0.0764(6) 0.0206(4) 0.0024(4) 0.0039(3) 0.0056(3)
Br2 0.0894(7) 0.1056(8) 0.0829(7) 0.0167(6) 0.0664(6) 0.0235(5)
C1 0.025(3) 0.027(3) 0.015(3) -0.001(2) 0.001(2) 0.000(2)
C2 0.023(3) 0.021(3) 0.016(3) -0.004(2) 0.000(2) -0.001(2)
C3 0.023(3) 0.027(3) 0.021(3) -0.003(2) 0.002(2) 0.002(2)
C4 0.033(3) 0.036(3) 0.021(3) -0.002(3) 0.000(2) 0.004(2)
C5 0.036(3) 0.032(3) 0.031(3) 0.010(3) 0.002(3) 0.012(3)
C6 0.044(4) 0.024(3) 0.047(4) 0.006(3) 0.009(3) 0.006(3)
C7 0.041(3) 0.028(3) 0.034(3) 0.001(3) 0.004(3) -0.004(3)
C8 0.025(3) 0.029(3) 0.020(3) 0.000(2) 0.001(2) 0.006(2)
C9 0.021(3) 0.037(4) 0.021(3) -0.005(2) 0.006(2) -0.009(2)
C10 0.029(3) 0.038(3) 0.021(3) 0.004(3) 0.005(2) -0.007(2)
C11 0.028(3) 0.039(3) 0.033(3) 0.009(3) 0.002(3) -0.006(3)
C12 0.047(4) 0.069(5) 0.027(3) 0.026(4) -0.011(3) -0.009(3)
C13 0.070(5) 0.072(5) 0.025(3) 0.018(4) 0.010(3) 0.017(3)
C14 0.064(5) 0.066(5) 0.034(4) 0.001(4) 0.012(3) 0.016(3)
C15 0.043(4) 0.049(4) 0.027(3) -0.003(3) 0.005(3) 0.003(3)
C16 0.030(3) 0.033(3) 0.019(3) -0.008(3) 0.003(2) 0.001(2)
C17 0.033(3) 0.030(3) 0.036(3) 0.006(3) 0.008(3) 0.004(3)
C18 0.040(4) 0.046(4) 0.052(4) 0.008(3) 0.020(3) 0.002(3)
C19 0.036(4) 0.056(4) 0.044(4) -0.005(3) 0.023(3) 0.003(3)
C20 0.051(4) 0.060(5) 0.049(4) -0.005(4) 0.022(4) 0.020(4)
C21 0.039(4) 0.038(3) 0.045(4) 0.002(3) 0.013(3) 0.012(3)
C22 0.049(4) 0.035(3) 0.029(3) 0.005(3) 0.007(3) 0.003(3)
C23 0.064(5) 0.031(4) 0.045(4) 0.017(3) 0.010(4) 0.006(3)
C24 0.065(5) 0.052(5) 0.037(4) 0.034(4) 0.002(3) -0.003(3)
C25 0.038(4) 0.054(4) 0.031(3) 0.019(3) 0.004(3) 0.002(3)
C26 0.042(4) 0.033(3) 0.022(3) 0.003(3) -0.001(3) 0.002(2)
C27 0.034(3) 0.032(3) 0.017(3) 0.007(3) -0.002(2) -0.004(2)
C28 0.034(3) 0.025(3) 0.014(3) -0.001(2) -0.001(2) -0.003(2)
C29 0.028(3) 0.026(3) 0.014(2) -0.005(2) -0.002(2) -0.004(2)
C30 0.030(3) 0.025(3) 0.019(3) 0.000(2) 0.004(2) -0.007(2)
C31 0.037(3) 0.034(3) 0.023(3) -0.007(3) 0.004(2) 0.001(2)
C32 0.040(3) 0.030(3) 0.025(3) -0.003(3) 0.000(3) -0.003(2)
C33 0.049(4) 0.037(3) 0.016(3) 0.006(3) 0.008(3) 0.000(2)
C34 0.046(4) 0.040(4) 0.027(3) -0.004(3) 0.012(3) 0.003(3)
C35 0.026(3) 0.037(3) 0.025(3) -0.003(3) 0.007(2) -0.005(2)
N1 0.028(2) 0.024(2) 0.018(2) -0.0011(19) 0.0008(18) -0.0001(18)
N2 0.030(3) 0.023(2) 0.023(2) -0.001(2) 0.003(2) -0.0013(18)
N3 0.035(3) 0.023(3) 0.019(2) 0.001(2) -0.002(2) -0.0012(19)
O1 0.038(2) 0.036(2) 0.0185(19) 0.0109(19) -0.0042(17) -0.0025(17)
O2 0.045(3) 0.028(2) 0.031(2) -0.0093(19) 0.0032(18) -0.0060(17)

loop_
_atom_type_symbol
_atom_type_description
_atom_type_scat_dispersion_real
_atom_type_scat_dispersion_imag
_atom_type_scat_source
C C 0.0033 0.0016 'International Tables Vol C Tables 4.2.6.8 and 6.1.1.4'
N N 0.0061 0.0033 'International Tables Vol C Tables 4.2.6.8 and 6.1.1.4'
O O 0.0106 0.0060 'International Tables Vol C Tables 4.2.6.8 and 6.1.1.4'
Br Br -0.2901 2.4595 'International Tables Vol C Tables 4.2.6.8 and 6.1.1.4'
H H 0.0000 0.0000 'International Tables Vol C Tables 4.2.6.8 and 6.1.1.4'

loop_
_geom_angle_atom_site_label_1
_geom_angle_atom_site_label_2
_geom_angle_atom_site_label_3
_geom_angle
O1 C1 N1 126.4(5)
O1 C1 C2 126.2(5)
N1 C1 C2 107.3(4)
C3 C2 N2 115.1(4)
C3 C2 C1 103.2(4)
N2 C2 C1 107.7(4)
C3 C2 C29 120.0(4)
N2 C2 C29 100.4(4)
C1 C2 C29 110.1(4)
C4 C3 C8 119.7(5)
C4 C3 C2 130.6(5)
C8 C3 C2 109.5(4)
C3 C4 C5 118.0(5)
C3 C4 H4 121.0
C5 C4 H4 121.0
C6 C5 C4 121.0(5)
C6 C5 H5 119.5
C4 C5 H5 119.5
C5 C6 C7 122.5(5)
C5 C6 H6 118.8
C7 C6 H6 118.8
C8 C7 C6 116.2(5)
C8 C7 H7 121.9
C6 C7 H7 121.9
C7 C8 C3 122.7(5)
C7 C8 N1 127.3(5)
C3 C8 N1 109.9(4)
O2 C9 N1 119.9(5)
O2 C9 C10 122.9(5)
N1 C9 C10 117.0(5)
C11 C10 C15 118.7(5)
C11 C10 C9 119.2(5)
C15 C10 C9 121.7(5)
C10 C11 C12 120.1(6)
C10 C11 H11 120.0
C12 C11 H11 120.0
C13 C12 C11 120.2(6)
C13 C12 H12 119.9
C11 C12 H12 119.9
C14 C13 C12 120.6(6)
C14 C13 H13 119.7
C12 C13 H13 119.7
C13 C14 C15 119.4(7)
C13 C14 H14 120.3
C15 C14 H14 120.3
C10 C15 C14 121.1(6)
C10 C15 H15 119.5
C14 C15 H15 119.5
C21 C16 C17 118.4(5)
C21 C16 N2 122.0(5)
C17 C16 N2 119.6(5)
C18 C17 C16 119.7(6)
C18 C17 H17 120.1
C16 C17 H17 120.1
C19 C18 C17 121.4(6)
C19 C18 H18 119.3
C17 C18 H18 119.3
C18 C19 C20 120.4(6)
C18 C19 Br2 120.1(5)
C20 C19 Br2 119.5(5)
C19 C20 C21 119.6(6)
C19 C20 H20 120.2
C21 C20 H20 120.2
C20 C21 C16 120.4(6)
C20 C21 H21 119.8
C16 C21 H21 119.8
C23 C22 C27 120.8(6)
C23 C22 H22 119.6
C27 C22 H22 119.6
C24 C23 C22 119.3(6)
C24 C23 H23 120.3
C22 C23 H23 120.3
C23 C24 C25 121.1(6)
C23 C24 H24 119.4
C25 C24 H24 119.4
C26 C25 C24 118.7(6)
C26 C25 H25 120.6
C24 C25 H25 120.6
C27 C26 C25 120.8(6)
C27 C26 H26 119.6
C25 C26 H26 119.6
C26 C27 C22 119.2(5)
C26 C27 C28 120.4(5)
C22 C27 C28 120.4(6)
N3 C28 C27 121.8(5)
N3 C28 C29 114.0(5)
C27 C28 C29 124.0(5)
C30 C29 C28 111.5(4)
C30 C29 C2 114.1(4)
C28 C29 C2 99.5(4)
C30 C29 H29 110.4
C28 C29 H29 110.4
C2 C29 H29 110.4
C35 C30 C31 118.2(5)
C35 C30 C29 120.4(5)
C31 C30 C29 121.4(5)
C32 C31 C30 121.2(5)
C32 C31 H31 119.4
C30 C31 H31 119.4
C33 C32 C31 119.3(5)
C33 C32 H32 120.4
C31 C32 H32 120.4
C32 C33 C34 121.5(5)
C32 C33 Br1 119.3(4)
C34 C33 Br1 119.1(4)
C33 C34 C35 118.8(5)
C33 C34 H34 120.6
C35 C34 H34 120.6
C30 C35 C34 120.9(5)
C30 C35 H35 119.5
C34 C35 H35 119.5
C1 N1 C9 125.2(4)
C1 N1 C8 109.7(4)
C9 N1 C8 124.7(4)
N3 N2 C16 113.9(4)
N3 N2 C2 109.1(4)
C16 N2 C2 118.4(4)
C28 N3 N2 108.5(4)

loop_
_geom_bond_atom_site_label_1
_geom_bond_atom_site_label_2
_geom_bond_distance
Br1 C33 1.905(5)
Br2 C19 1.895(6)
C1 O1 1.188(6)
C1 N1 1.403(7)
C1 C2 1.552(6)
C2 C3 1.485(7)
C2 N2 1.501(7)
C2 C29 1.557(7)
C3 C4 1.394(7)
C3 C8 1.400(7)
C4 C5 1.397(8)
C4 H4 0.95
C5 C6 1.367(8)
C5 H5 0.95
C6 C7 1.398(8)
C6 H6 0.95
C7 C8 1.383(8)
C7 H7 0.95
C8 N1 1.428(6)
C9 O2 1.199(6)
C9 N1 1.406(6)
C9 C10 1.469(8)
C10 C11 1.388(7)
C10 C15 1.399(8)
C11 C12 1.396(9)
C11 H11 0.95
C12 C13 1.391(11)
C12 H12 0.95
C13 C14 1.364(10)
C13 H13 0.95
C14 C15 1.400(9)
C14 H14 0.95
C15 H15 0.95
C16 C21 1.398(8)
C16 C17 1.400(8)
C16 N2 1.424(7)
C17 C18 1.367(9)
C17 H17 0.95
C18 C19 1.363(9)
C18 H18 0.95
C19 C20 1.368(10)
C20 C21 1.388(9)
C20 H20 0.95
C21 H21 0.95
C22 C23 1.385(9)
C22 C27 1.388(8)
C22 H22 0.95
C23 C24 1.367(10)
C23 H23 0.95
C24 C25 1.397(10)
C24 H24 0.95
C25 C26 1.387(8)
C25 H25 0.95
C26 C27 1.381(8)
C26 H26 0.95
C27 C28 1.467(8)
C28 N3 1.286(7)
C28 C29 1.522(7)
C29 C30 1.500(7)
C29 H29 1.0
C30 C35 1.384(8)
C30 C31 1.389(7)
C31 C32 1.381(8)
C31 H31 0.95
C32 C33 1.360(8)
C32 H32 0.95
C33 C34 1.380(9)
C34 C35 1.390(8)
C34 H34 0.95
C35 H35 0.95
N2 N3 1.405(6)
